data_4326611
loop_
_publ_author_name
'Sumanta Kumar Padhi'
'Koji Tanaka'

_publ_contact_author_address
;Department of Life and Coordination-Complex Molecular Science
Institute for Molecular Science
5-1 Higashiyama
Myodaiji
Okazaki
Aichi 
444-8787 (Japan)
;
_publ_contact_author_email ktanaka@ims.ac.jp
_publ_contact_author_fax +81564595582
_publ_contact_author_name 'Koji Tanaka'
_publ_contact_author_phone +81564595580
_publ_section_title
;
 Photo- and Electrochemical Redox Behavior of Cyclometalated Ru(II)
 Complexes Having a 3-Phenylbenzo[b][1,6]naphthyridine Ligand
;
_journal_name_full 'Inorganic Chemistry'
_journal_page_first 10718
_journal_page_last 10723
_journal_paper_doi 10.1021/ic201207x
_journal_volume 50
_journal_year 2011
_chemical_formula_sum 'C41 H33 F6 N6 O P Ru'
_chemical_formula_weight 871.77
_chemical_name_systematic
;
 ?
;
_space_group_IT_number 14
_symmetry_cell_setting monoclinic
_symmetry_space_group_name_Hall '-P 2ybc'
_symmetry_space_group_name_H-M 'P 1 21/c 1'
_atom_sites_solution_hydrogens geom
_atom_sites_solution_primary direct
_atom_sites_solution_secondary difmap
_audit_creation_method SHELXL-97
_cell_angle_alpha 90.00
_cell_angle_beta 117.337(6)
_cell_angle_gamma 90.00
_cell_formula_units_Z 4
_cell_length_a 12.310(6)
_cell_length_b 27.225(12)
_cell_length_c 12.262(6)
_cell_measurement_temperature 153(2)
_cell_volume 3651(3)
_computing_structure_refinement 'SHELXL-97 (Sheldrick, 1997)'
_diffrn_ambient_temperature 153(2)
_diffrn_measured_fraction_theta_full 0.999
_diffrn_measured_fraction_theta_max 0.999
_diffrn_radiation_monochromator graphite
_diffrn_radiation_source 'fine-focus sealed tube'
_diffrn_radiation_type MoK\a
_diffrn_radiation_wavelength 0.71075
_diffrn_reflns_av_R_equivalents 0.0886
_diffrn_reflns_av_sigmaI/netI 0.1049
_diffrn_reflns_limit_h_max 15
_diffrn_reflns_limit_h_min -15
_diffrn_reflns_limit_k_max 35
_diffrn_reflns_limit_k_min -26
_diffrn_reflns_limit_l_max 16
_diffrn_reflns_limit_l_min -16
_diffrn_reflns_number 26902
_diffrn_reflns_theta_full 27.64
_diffrn_reflns_theta_max 27.64
_diffrn_reflns_theta_min 3.28
_exptl_absorpt_coefficient_mu 0.548
_exptl_absorpt_correction_T_max 0.9472
_exptl_absorpt_correction_T_min 0.8983
_exptl_absorpt_correction_type multi-scan
_exptl_absorpt_process_details SADABS
_exptl_crystal_colour purple
_exptl_crystal_density_diffrn 1.586
_exptl_crystal_description block
_exptl_crystal_F_000 1768
_exptl_crystal_size_max 0.20
_exptl_crystal_size_mid 0.14
_exptl_crystal_size_min 0.10
_refine_diff_density_max 0.983
_refine_diff_density_min -0.680
_refine_diff_density_rms 0.104
_refine_ls_extinction_expression Fc^*^=kFc[1+0.001xFc^2^\l^3^/sin(2\q)]^-1/4^
_refine_ls_extinction_method SHELXL
_refine_ls_goodness_of_fit_ref 0.999
_refine_ls_hydrogen_treatment constr
_refine_ls_matrix_type full
_refine_ls_number_parameters 508
_refine_ls_number_reflns 8249
_refine_ls_number_restraints 0
_refine_ls_restrained_S_all 0.999
_refine_ls_R_factor_all 0.0833
_refine_ls_R_factor_gt 0.0678
_refine_ls_shift/su_max 0.04
_refine_ls_shift/su_mean 0.002
_refine_ls_structure_factor_coef Fsqd
_refine_ls_weighting_details 'calc w=1/[\s^2^(Fo^2^)+(0.0400P)^2^+29.1560P] where P=(Fo^2^+2Fc^2^)/3'
_refine_ls_weighting_scheme calc
_refine_ls_wR_factor_gt 0.1911
_refine_ls_wR_factor_ref 0.2201
_reflns_number_gt 5266
_reflns_number_total 8249
_reflns_threshold_expression >2sigma(I)
_cod_data_source_file ic201207x_si_002_3.cif
_cod_data_source_block '[1]PF6'
_cod_database_code 4326611

loop_
_symmetry_equiv_pos_as_xyz
'x, y, z'
'-x, y+1/2, -z+1/2'
'-x, -y, -z'
'x, -y-1/2, z-1/2'

loop_
_atom_site_label
_atom_site_type_symbol
_atom_site_fract_x
_atom_site_fract_y
_atom_site_fract_z
_atom_site_U_iso_or_equiv
_atom_site_adp_type
_atom_site_occupancy
_atom_site_symmetry_multiplicity
_atom_site_calc_flag
_atom_site_refinement_flags
Ru1 Ru 0.34046(6) 0.11864(2) 0.66756(6) 0.0417(2) Uani 1 1 d .
P1 P 0.7831(3) 0.14743(10) 0.5566(3) 0.0652(7) Uani 1 1 d .
N5 N 0.4444(6) 0.0617(2) 0.6615(6) 0.0420(15) Uani 1 1 d .
N3 N 0.4515(6) 0.1750(2) 0.6670(6) 0.0448(16) Uani 1 1 d .
N1 N 0.2348(6) 0.1719(2) 0.6907(5) 0.0402(14) Uani 1 1 d .
F1 F 0.7945(6) 0.0891(2) 0.5716(6) 0.0901(19) Uani 1 1 d .
N6 N 0.2296(5) 0.0609(2) 0.6520(5) 0.0415(15) Uani 1 1 d .
N4 N 0.2817(6) 0.1299(2) 0.4776(6) 0.0429(15) Uani 1 1 d .
C1 C 0.3995(6) 0.1124(3) 0.8489(7) 0.0419(18) Uani 1 1 d .
N2 N 0.0364(6) 0.2748(3) 0.7791(6) 0.0522(18) Uani 1 1 d .
C34 C 0.2762(7) 0.0158(3) 0.6526(7) 0.0432(18) Uani 1 1 d .
C33 C 0.3964(7) 0.0159(3) 0.6550(7) 0.0415(18) Uani 1 1 d .
C10 C 0.0846(7) 0.2377(3) 0.6272(7) 0.0442(18) Uani 1 1 d .
C17 C 0.0012(7) 0.2670(3) 0.5356(8) 0.0481(19) Uani 1 1 d .
H17 H -0.0106 0.2642 0.4553 0.058 Uiso 1 1 calc R
C18 C 0.1550(7) 0.2011(3) 0.6070(7) 0.0422(18) Uani 1 1 d .
H18 H 0.1438 0.1974 0.5271 0.051 Uiso 1 1 calc R
C29 C 0.5577(7) 0.0646(3) 0.6684(8) 0.050(2) Uani 1 1 d .
H29 H 0.5919 0.0955 0.6743 0.060 Uiso 1 1 calc R
C28 C 0.1961(7) 0.1047(3) 0.3859(7) 0.051(2) Uani 1 1 d .
H28 H 0.1502 0.0819 0.4036 0.061 Uiso 1 1 calc R
F5 F 0.9199(6) 0.1524(3) 0.6573(8) 0.133(3) Uani 1 1 d .
C30 C 0.6239(8) 0.0247(3) 0.6673(8) 0.059(2) Uani 1 1 d .
H30 H 0.7019 0.0282 0.6742 0.071 Uiso 1 1 calc R
C6 C 0.3463(7) 0.1457(3) 0.8992(7) 0.049(2) Uani 1 1 d .
F3 F 0.7433(7) 0.1503(3) 0.6599(7) 0.117(2) Uani 1 1 d .
C9 C 0.1015(8) 0.2430(3) 0.7474(8) 0.0467(19) Uani 1 1 d .
C12 C -0.0651(7) 0.3012(3) 0.5657(7) 0.0469(19) Uani 1 1 d .
C37 C 0.0544(8) 0.0225(4) 0.6488(8) 0.063(2) Uani 1 1 d .
H37 H -0.0221 0.0259 0.6457 0.075 Uiso 1 1 calc R
C5 C 0.3795(8) 0.1458(3) 1.0227(8) 0.058(2) Uani 1 1 d .
H5 H 0.3461 0.1693 1.0536 0.069 Uiso 1 1 calc R
C8 C 0.1900(8) 0.2128(3) 0.8392(7) 0.049(2) Uani 1 1 d .
H8 H 0.2040 0.2163 0.9201 0.059 Uiso 1 1 calc R
C35 C 0.2138(8) -0.0267(3) 0.6536(7) 0.054(2) Uani 1 1 d .
H35 H 0.2473 -0.0574 0.6545 0.064 Uiso 1 1 calc R
F4 F 0.7708(6) 0.2044(2) 0.5391(7) 0.106(2) Uani 1 1 d .
C38 C 0.1201(7) 0.0634(3) 0.6488(7) 0.053(2) Uani 1 1 d .
H38 H 0.0865 0.0942 0.6465 0.063 Uiso 1 1 calc R
C11 C -0.0459(8) 0.3029(3) 0.6881(8) 0.051(2) Uani 1 1 d .
C25 C 0.3290(9) 0.1700(4) 0.3318(9) 0.067(3) Uani 1 1 d .
H25 H 0.3758 0.1924 0.3144 0.081 Uiso 1 1 calc R
C36 C 0.1025(8) -0.0230(4) 0.6533(8) 0.062(2) Uani 1 1 d .
H36 H 0.0606 -0.0510 0.6560 0.074 Uiso 1 1 calc R
C7 C 0.2546(7) 0.1791(3) 0.8123(7) 0.0428(18) Uani 1 1 d .
C23 C 0.4371(8) 0.1914(3) 0.5576(8) 0.050(2) Uani 1 1 d .
C32 C 0.4563(8) -0.0251(3) 0.6488(8) 0.057(2) Uani 1 1 d .
H32 H 0.4200 -0.0558 0.6401 0.069 Uiso 1 1 calc R
C31 C 0.5710(9) -0.0213(4) 0.6553(8) 0.063(3) Uani 1 1 d .
H31 H 0.6124 -0.0493 0.6518 0.076 Uiso 1 1 calc R
C3 C 0.5099(8) 0.0781(4) 1.0542(8) 0.062(2) Uani 1 1 d .
H3 H 0.5629 0.0544 1.1059 0.075 Uiso 1 1 calc R
C24 C 0.3466(8) 0.1635(3) 0.4512(8) 0.050(2) Uani 1 1 d .
C22 C 0.5016(10) 0.2313(4) 0.5479(10) 0.073(3) Uani 1 1 d .
H22 H 0.4907 0.2416 0.4713 0.088 Uiso 1 1 calc R
C2 C 0.4818(7) 0.0786(3) 0.9319(7) 0.051(2) Uani 1 1 d .
H2 H 0.5188 0.0556 0.9033 0.061 Uiso 1 1 calc R
C21 C 0.5814(10) 0.2554(4) 0.6516(11) 0.076(3) Uani 1 1 d .
H21 H 0.6250 0.2824 0.6460 0.091 Uiso 1 1 calc R
C26 C 0.2420(9) 0.1427(4) 0.2413(8) 0.065(3) Uani 1 1 d .
H26 H 0.2300 0.1460 0.1610 0.079 Uiso 1 1 calc R
C27 C 0.1723(9) 0.1107(4) 0.2665(8) 0.065(3) Uani 1 1 d .
H27 H 0.1097 0.0933 0.2040 0.078 Uiso 1 1 calc R
C16 C -0.1519(8) 0.3319(3) 0.4790(8) 0.059(2) Uani 1 1 d .
H16 H -0.1655 0.3302 0.3979 0.071 Uiso 1 1 calc R
C20 C 0.5963(9) 0.2400(4) 0.7608(10) 0.071(3) Uani 1 1 d .
H20 H 0.6501 0.2563 0.8319 0.085 Uiso 1 1 calc R
C4 C 0.4600(9) 0.1124(4) 1.1006(8) 0.066(3) Uani 1 1 d .
H4 H 0.4810 0.1128 1.1837 0.080 Uiso 1 1 calc R
C13 C -0.1158(9) 0.3362(4) 0.7194(9) 0.064(3) Uani 1 1 d .
H13 H -0.1040 0.3381 0.7998 0.077 Uiso 1 1 calc R
C19 C 0.5317(8) 0.2000(3) 0.7676(9) 0.062(2) Uani 1 1 d .
H19 H 0.5434 0.1896 0.8445 0.074 Uiso 1 1 calc R
F6 F 0.8245(13) 0.1433(3) 0.4572(10) 0.199(5) Uani 1 1 d .
O1 O -0.0092(10) -0.0081(4) 0.8627(8) 0.126(4) Uani 1 1 d .
C40 C 0.0680(15) 0.0228(5) 0.9150(11) 0.090(4) Uani 1 1 d .
F2 F 0.6467(7) 0.1403(3) 0.4623(8) 0.164(4) Uani 1 1 d .
C15 C -0.2181(9) 0.3646(4) 0.5092(10) 0.078(3) Uani 1 1 d .
H15 H -0.2738 0.3859 0.4511 0.093 Uiso 1 1 calc R
C14 C -0.1986(10) 0.3648(4) 0.6324(11) 0.078(3) Uani 1 1 d .
H14 H -0.2456 0.3857 0.6536 0.094 Uiso 1 1 calc R
C41 C 0.0307(14) 0.0745(5) 0.9086(12) 0.120(5) Uani 1 1 d .
H41A H -0.0494 0.0788 0.8411 0.180 Uiso 1 1 calc R
H41B H 0.0879 0.0951 0.8969 0.180 Uiso 1 1 calc R
H41C H 0.0294 0.0835 0.9838 0.180 Uiso 1 1 calc R
C39 C 0.1994(14) 0.0121(6) 0.9865(14) 0.142(6) Uani 1 1 d .
H39A H 0.2136 -0.0220 0.9777 0.213 Uiso 1 1 calc R
H39B H 0.2254 0.0193 1.0715 0.213 Uiso 1 1 calc R
H39C H 0.2447 0.0319 0.9569 0.213 Uiso 1 1 calc R

loop_
_atom_site_aniso_label
_atom_site_aniso_U_11
_atom_site_aniso_U_22
_atom_site_aniso_U_33
_atom_site_aniso_U_23
_atom_site_aniso_U_13
_atom_site_aniso_U_12
Ru1 0.0426(4) 0.0447(4) 0.0417(4) 0.0022(3) 0.0229(3) 0.0025(3)
P1 0.0731(18) 0.0612(16) 0.0714(17) 0.0013(13) 0.0420(15) -0.0044(13)
N5 0.048(4) 0.041(4) 0.042(4) 0.009(3) 0.025(3) 0.002(3)
N3 0.049(4) 0.042(4) 0.047(4) 0.001(3) 0.025(3) 0.005(3)
N1 0.045(4) 0.040(3) 0.040(3) 0.000(3) 0.024(3) -0.001(3)
F1 0.102(5) 0.055(3) 0.117(5) 0.005(3) 0.054(4) 0.002(3)
N6 0.037(3) 0.051(4) 0.039(3) 0.003(3) 0.019(3) 0.003(3)
N4 0.044(4) 0.046(4) 0.043(4) 0.001(3) 0.024(3) 0.009(3)
C1 0.033(4) 0.044(4) 0.042(4) 0.011(4) 0.012(3) 0.001(3)
N2 0.056(4) 0.062(4) 0.047(4) -0.008(3) 0.031(4) 0.005(4)
C34 0.048(5) 0.045(4) 0.036(4) 0.006(3) 0.018(4) -0.004(4)
C33 0.049(5) 0.040(4) 0.041(4) 0.006(3) 0.025(4) 0.002(4)
C10 0.045(5) 0.046(4) 0.048(5) -0.004(4) 0.027(4) 0.003(4)
C17 0.045(5) 0.050(5) 0.047(5) -0.002(4) 0.019(4) 0.006(4)
C18 0.046(5) 0.044(4) 0.035(4) 0.002(3) 0.018(4) -0.001(4)
C29 0.040(4) 0.060(5) 0.062(5) 0.009(4) 0.034(4) 0.010(4)
C28 0.045(5) 0.063(6) 0.047(5) 0.000(4) 0.023(4) 0.002(4)
F5 0.066(4) 0.110(6) 0.177(8) 0.005(5) 0.018(5) -0.018(4)
C30 0.051(5) 0.066(6) 0.068(6) 0.002(5) 0.035(5) 0.006(5)
C6 0.050(5) 0.057(5) 0.045(5) -0.001(4) 0.025(4) -0.009(4)
F3 0.154(7) 0.123(6) 0.113(6) -0.013(5) 0.094(5) -0.012(5)
C9 0.054(5) 0.045(4) 0.054(5) -0.005(4) 0.036(4) -0.006(4)
C12 0.046(5) 0.043(4) 0.048(5) -0.003(4) 0.018(4) -0.001(4)
C37 0.046(5) 0.089(7) 0.055(5) 0.003(5) 0.025(5) -0.011(5)
C5 0.064(6) 0.067(6) 0.054(5) 0.010(5) 0.039(5) 0.012(5)
C8 0.063(6) 0.057(5) 0.040(4) -0.004(4) 0.034(4) 0.002(4)
C35 0.064(6) 0.049(5) 0.045(5) 0.001(4) 0.022(4) 0.000(4)
F4 0.119(6) 0.059(4) 0.137(6) 0.013(4) 0.057(5) -0.005(4)
C38 0.042(5) 0.065(6) 0.050(5) 0.008(4) 0.020(4) 0.005(4)
C11 0.046(5) 0.056(5) 0.059(5) -0.007(4) 0.031(4) 0.002(4)
C25 0.078(7) 0.076(7) 0.067(6) 0.016(5) 0.050(6) 0.008(6)
C36 0.056(6) 0.064(6) 0.069(6) 0.007(5) 0.032(5) -0.020(5)
C7 0.049(5) 0.046(4) 0.039(4) 0.003(3) 0.025(4) 0.002(4)
C23 0.051(5) 0.043(5) 0.056(5) 0.011(4) 0.025(4) 0.013(4)
C32 0.063(6) 0.051(5) 0.062(6) 0.009(4) 0.032(5) 0.021(4)
C31 0.067(6) 0.071(6) 0.057(6) 0.007(5) 0.034(5) 0.026(5)
C3 0.060(6) 0.072(6) 0.053(5) 0.022(5) 0.024(5) 0.007(5)
C24 0.055(5) 0.048(5) 0.053(5) 0.010(4) 0.030(4) 0.014(4)
C22 0.092(8) 0.058(6) 0.076(7) 0.015(5) 0.044(7) -0.002(6)
C2 0.048(5) 0.053(5) 0.047(5) 0.007(4) 0.017(4) 0.004(4)
C21 0.080(8) 0.049(6) 0.106(9) 0.001(6) 0.048(7) -0.010(5)
C26 0.072(7) 0.092(7) 0.038(5) 0.013(5) 0.030(5) 0.020(6)
C27 0.061(6) 0.089(7) 0.046(5) -0.006(5) 0.025(5) 0.008(5)
C16 0.058(6) 0.051(5) 0.054(5) 0.000(4) 0.014(5) 0.005(4)
C20 0.065(7) 0.064(6) 0.079(7) -0.008(6) 0.028(6) -0.010(5)
C4 0.067(6) 0.085(7) 0.046(5) 0.014(5) 0.025(5) 0.002(6)
C13 0.059(6) 0.072(6) 0.066(6) -0.021(5) 0.034(5) -0.001(5)
C19 0.062(6) 0.071(6) 0.057(6) -0.002(5) 0.031(5) -0.001(5)
F6 0.396(17) 0.127(7) 0.222(10) 0.005(7) 0.269(12) 0.000(9)
O1 0.172(10) 0.137(8) 0.097(7) -0.022(6) 0.085(7) -0.062(7)
C40 0.138(12) 0.085(9) 0.067(7) -0.013(6) 0.065(8) -0.031(9)
F2 0.111(6) 0.121(7) 0.157(8) -0.003(6) -0.027(6) -0.017(5)
C15 0.069(7) 0.076(7) 0.081(8) 0.002(6) 0.028(6) 0.018(6)
C14 0.070(7) 0.081(7) 0.088(8) -0.012(6) 0.040(6) 0.019(6)
C41 0.167(15) 0.114(12) 0.088(9) 0.000(8) 0.065(10) 0.010(10)
C39 0.104(12) 0.163(16) 0.123(13) 0.008(11) 0.022(10) 0.004(11)

loop_
_atom_type_symbol
_atom_type_description
_atom_type_scat_dispersion_real
_atom_type_scat_dispersion_imag
_atom_type_scat_source
C C 0.0033 0.0016 'International Tables Vol C Tables 4.2.6.8 and 6.1.1.4'
H H 0.0000 0.0000 'International Tables Vol C Tables 4.2.6.8 and 6.1.1.4'
F F 0.0171 0.0103 'International Tables Vol C Tables 4.2.6.8 and 6.1.1.4'
N N 0.0061 0.0033 'International Tables Vol C Tables 4.2.6.8 and 6.1.1.4'
P P 0.1023 0.0942 'International Tables Vol C Tables 4.2.6.8 and 6.1.1.4'
Ru Ru -1.2594 0.8363 'International Tables Vol C Tables 4.2.6.8 and 6.1.1.4'
O O 0.0106 0.0060 'International Tables Vol C Tables 4.2.6.8 and 6.1.1.4'

loop_
_geom_angle_atom_site_label_1
_geom_angle_atom_site_label_2
_geom_angle_atom_site_label_3
_geom_angle
C1 Ru1 N5 93.5(3)
C1 Ru1 N6 85.6(3)
N5 Ru1 N6 79.3(2)
C1 Ru1 N1 80.6(3)
N5 Ru1 N1 173.2(2)
N6 Ru1 N1 96.7(2)
C1 Ru1 N3 99.5(3)
N5 Ru1 N3 98.0(2)
N6 Ru1 N3 174.4(2)
N1 Ru1 N3 86.4(2)
C1 Ru1 N4 176.5(3)
N5 Ru1 N4 88.4(2)
N6 Ru1 N4 97.6(2)
N1 Ru1 N4 97.6(2)
N3 Ru1 N4 77.3(3)
F6 P1 F2 92.2(7)
F6 P1 F3 178.3(6)
F2 P1 F3 88.6(5)
F6 P1 F4 90.6(5)
F2 P1 F4 91.1(4)
F3 P1 F4 90.9(4)
F6 P1 F5 90.2(6)
F2 P1 F5 176.5(5)
F3 P1 F5 88.9(5)
F4 P1 F5 91.3(4)
F6 P1 F1 88.6(4)
F2 P1 F1 88.2(4)
F3 P1 F1 90.0(4)
F4 P1 F1 178.9(4)
F5 P1 F1 89.4(4)
C29 N5 C33 117.4(7)
C29 N5 Ru1 126.8(5)
C33 N5 Ru1 115.8(5)
C23 N3 C19 116.6(8)
C23 N3 Ru1 117.8(6)
C19 N3 Ru1 125.3(6)
C18 N1 C7 116.4(6)
C18 N1 Ru1 127.8(5)
C7 N1 Ru1 115.6(5)
C38 N6 C34 117.8(7)
C38 N6 Ru1 126.2(6)
C34 N6 Ru1 115.8(5)
C28 N4 C24 118.3(7)
C28 N4 Ru1 126.5(6)
C24 N4 Ru1 114.9(5)
C2 C1 C6 115.4(7)
C2 C1 Ru1 129.4(6)
C6 C1 Ru1 115.1(5)
C11 N2 C9 116.3(7)
N6 C34 C35 121.3(8)
N6 C34 C33 114.8(7)
C35 C34 C33 123.9(8)
C32 C33 N5 121.4(8)
C32 C33 C34 124.4(8)
N5 C33 C34 114.1(7)
C17 C10 C9 119.6(7)
C17 C10 C18 123.5(7)
C9 C10 C18 116.8(7)
C10 C17 C12 118.6(8)
C10 C17 H17 120.7
C12 C17 H17 120.7
N1 C18 C10 126.0(7)
N1 C18 H18 117.0
C10 C18 H18 117.0
N5 C29 C30 123.7(8)
N5 C29 H29 118.1
C30 C29 H29 118.1
N4 C28 C27 123.0(9)
N4 C28 H28 118.5
C27 C28 H28 118.5
C29 C30 C31 117.8(8)
C29 C30 H30 121.1
C31 C30 H30 121.1
C5 C6 C1 121.3(8)
C5 C6 C7 122.7(8)
C1 C6 C7 116.0(7)
N2 C9 C10 123.3(8)
N2 C9 C8 118.9(7)
C10 C9 C8 117.7(7)
C16 C12 C17 122.5(8)
C16 C12 C11 119.4(8)
C17 C12 C11 118.1(8)
C36 C37 C38 119.4(9)
C36 C37 H37 120.3
C38 C37 H37 120.3
C4 C5 C6 121.6(9)
C4 C5 H5 119.2
C6 C5 H5 119.2
C7 C8 C9 121.7(7)
C7 C8 H8 119.2
C9 C8 H8 119.2
C36 C35 C34 119.5(8)
C36 C35 H35 120.2
C34 C35 H35 120.2
N6 C38 C37 123.1(9)
N6 C38 H38 118.4
C37 C38 H38 118.4
N2 C11 C12 123.9(7)
N2 C11 C13 117.2(8)
C12 C11 C13 118.9(8)
C26 C25 C24 118.4(9)
C26 C25 H25 120.8
C24 C25 H25 120.8
C37 C36 C35 118.8(8)
C37 C36 H36 120.6
C35 C36 H36 120.6
C8 C7 N1 121.2(7)
C8 C7 C6 126.2(7)
N1 C7 C6 112.6(7)
N3 C23 C22 121.9(9)
N3 C23 C24 114.2(7)
C22 C23 C24 123.9(8)
C33 C32 C31 120.1(9)
C33 C32 H32 119.9
C31 C32 H32 119.9
C32 C31 C30 119.4(9)
C32 C31 H31 120.3
C30 C31 H31 120.3
C2 C3 C4 120.5(8)
C2 C3 H3 119.8
C4 C3 H3 119.8
N4 C24 C25 121.1(8)
N4 C24 C23 115.2(7)
C25 C24 C23 123.6(8)
C21 C22 C23 119.6(10)
C21 C22 H22 120.2
C23 C22 H22 120.2
C3 C2 C1 122.3(8)
C3 C2 H2 118.9
C1 C2 H2 118.9
C20 C21 C22 119.5(10)
C20 C21 H21 120.3
C22 C21 H21 120.3
C27 C26 C25 120.7(8)
C27 C26 H26 119.7
C25 C26 H26 119.7
C26 C27 C28 118.4(9)
C26 C27 H27 120.8
C28 C27 H27 120.8
C15 C16 C12 121.9(9)
C15 C16 H16 119.1
C12 C16 H16 119.0
C21 C20 C19 119.6(10)
C21 C20 H20 120.2
C19 C20 H20 120.2
C5 C4 C3 118.9(9)
C5 C4 H4 120.6
C3 C4 H4 120.6
C14 C13 C11 119.5(9)
C14 C13 H13 120.3
C11 C13 H13 120.3
N3 C19 C20 122.8(9)
N3 C19 H19 118.6
C20 C19 H19 118.6
O1 C40 C41 119.2(15)
O1 C40 C39 123.9(15)
C41 C40 C39 116.9(13)
C16 C15 C14 117.5(10)
C16 C15 H15 121.3
C14 C15 H15 121.3
C13 C14 C15 122.9(10)
C13 C14 H14 118.6
C15 C14 H14 118.6
C40 C41 H41A 109.5
C40 C41 H41B 109.5
H41A C41 H41B 109.5
C40 C41 H41C 109.5
H41A C41 H41C 109.5
H41B C41 H41C 109.5
C40 C39 H39A 109.5
C40 C39 H39B 109.5
H39A C39 H39B 109.5
C40 C39 H39C 109.5
H39A C39 H39C 109.5
H39B C39 H39C 109.5

loop_
_geom_bond_atom_site_label_1
_geom_bond_atom_site_label_2
_geom_bond_distance
Ru1 C1 2.004(7)
Ru1 N5 2.032(6)
Ru1 N6 2.032(6)
Ru1 N1 2.052(6)
Ru1 N3 2.058(7)
Ru1 N4 2.120(6)
P1 F6 1.525(7)
P1 F2 1.553(8)
P1 F3 1.556(7)
P1 F4 1.564(6)
P1 F5 1.571(7)
P1 F1 1.597(6)
N5 C29 1.360(9)
N5 C33 1.366(9)
N3 C23 1.346(10)
N3 C19 1.356(11)
N1 C18 1.314(9)
N1 C7 1.410(9)
N6 C38 1.332(10)
N6 C34 1.354(9)
N4 C28 1.325(10)
N4 C24 1.349(10)
C1 C2 1.401(10)
C1 C6 1.416(11)
N2 C11 1.349(10)
N2 C9 1.352(10)
C34 C35 1.394(11)
C34 C33 1.466(10)
C33 C32 1.360(10)
C10 C17 1.377(11)
C10 C9 1.397(10)
C10 C18 1.415(10)
C17 C12 1.395(11)
C17 H17 0.9300
C18 H18 0.9300
C29 C30 1.361(11)
C29 H29 0.9300
C28 C27 1.364(11)
C28 H28 0.9300
C30 C31 1.388(12)
C30 H30 0.9300
C6 C5 1.375(11)
C6 C7 1.461(11)
C9 C8 1.417(11)
C12 C16 1.388(11)
C12 C11 1.409(11)
C37 C36 1.363(13)
C37 C38 1.375(12)
C37 H37 0.9300
C5 C4 1.360(12)
C5 H5 0.9300
C8 C7 1.350(10)
C8 H8 0.9300
C35 C36 1.372(12)
C35 H35 0.9300
C38 H38 0.9300
C11 C13 1.419(11)
C25 C26 1.356(13)
C25 C24 1.389(11)
C25 H25 0.9300
C36 H36 0.9300
C23 C22 1.381(12)
C23 C24 1.480(12)
C32 C31 1.380(12)
C32 H32 0.9300
C31 H31 0.9300
C3 C2 1.376(11)
C3 C4 1.378(13)
C3 H3 0.9300
C22 C21 1.366(14)
C22 H22 0.9300
C2 H2 0.9300
C21 C20 1.333(14)
C21 H21 0.9300
C26 C27 1.355(13)
C26 H26 0.9300
C27 H27 0.9300
C16 C15 1.368(13)
C16 H16 0.9300
C20 C19 1.373(13)
C20 H20 0.9300
C4 H4 0.9300
C13 C14 1.335(13)
C13 H13 0.9300
C19 H19 0.9300
O1 C40 1.210(13)
C40 C41 1.471(17)
C40 C39 1.473(18)
C15 C14 1.416(14)
C15 H15 0.9300
C14 H14 0.9300
C41 H41A 0.9600
C41 H41B 0.9600
C41 H41C 0.9600
C39 H39A 0.9600
C39 H39B 0.9600
C39 H39C 0.9600

loop_
_geom_torsion_atom_site_label_1
_geom_torsion_atom_site_label_2
_geom_torsion_atom_site_label_3
_geom_torsion_atom_site_label_4
_geom_torsion
C1 Ru1 N5 C29 -94.3(7)
N6 Ru1 N5 C29 -179.2(7)
N1 Ru1 N5 C29 -124(2)
N3 Ru1 N5 C29 5.8(7)
N4 Ru1 N5 C29 82.8(7)
C1 Ru1 N5 C33 82.8(5)
N6 Ru1 N5 C33 -2.1(5)
N1 Ru1 N5 C33 53(2)
N3 Ru1 N5 C33 -177.1(5)
N4 Ru1 N5 C33 -100.1(5)
C1 Ru1 N3 C23 -178.4(6)
N5 Ru1 N3 C23 86.7(6)
N6 Ru1 N3 C23 26(3)
N1 Ru1 N3 C23 -98.5(6)
N4 Ru1 N3 C23 0.1(5)
C1 Ru1 N3 C19 -4.2(7)
N5 Ru1 N3 C19 -99.1(7)
N6 Ru1 N3 C19 -159(2)
N1 Ru1 N3 C19 75.7(7)
N4 Ru1 N3 C19 174.3(7)
C1 Ru1 N1 C18 178.7(7)
N5 Ru1 N1 C18 -150.9(19)
N6 Ru1 N1 C18 -96.9(6)
N3 Ru1 N1 C18 78.5(6)
N4 Ru1 N1 C18 1.7(7)
C1 Ru1 N1 C7 1.7(5)
N5 Ru1 N1 C7 32(2)
N6 Ru1 N1 C7 86.1(5)
N3 Ru1 N1 C7 -98.5(5)
N4 Ru1 N1 C7 -175.2(5)
C1 Ru1 N6 C38 84.9(7)
N5 Ru1 N6 C38 179.3(7)
N1 Ru1 N6 C38 4.9(7)
N3 Ru1 N6 C38 -120(2)
N4 Ru1 N6 C38 -93.7(6)
C1 Ru1 N6 C34 -90.8(5)
N5 Ru1 N6 C34 3.6(5)
N1 Ru1 N6 C34 -170.8(5)
N3 Ru1 N6 C34 65(3)
N4 Ru1 N6 C34 90.5(5)
C1 Ru1 N4 C28 -156(4)
N5 Ru1 N4 C28 79.9(6)
N6 Ru1 N4 C28 1.0(7)
N1 Ru1 N4 C28 -96.9(6)
N3 Ru1 N4 C28 178.4(7)
C1 Ru1 N4 C24 30(5)
N5 Ru1 N4 C24 -94.3(5)
N6 Ru1 N4 C24 -173.3(5)
N1 Ru1 N4 C24 88.8(5)
N3 Ru1 N4 C24 4.2(5)
N5 Ru1 C1 C2 -1.0(7)
N6 Ru1 C1 C2 77.9(7)
N1 Ru1 C1 C2 175.5(8)
N3 Ru1 C1 C2 -99.7(7)
N4 Ru1 C1 C2 -125(4)
N5 Ru1 C1 C6 -178.1(6)
N6 Ru1 C1 C6 -99.1(6)
N1 Ru1 C1 C6 -1.5(6)
N3 Ru1 C1 C6 83.3(6)
N4 Ru1 C1 C6 58(5)
C38 N6 C34 C35 -1.9(11)
Ru1 N6 C34 C35 174.2(6)
C38 N6 C34 C33 179.4(7)
Ru1 N6 C34 C33 -4.4(8)
C29 N5 C33 C32 -3.5(11)
Ru1 N5 C33 C32 179.1(6)
C29 N5 C33 C34 177.8(7)
Ru1 N5 C33 C34 0.4(8)
N6 C34 C33 C32 -176.0(7)
C35 C34 C33 C32 5.4(13)
N6 C34 C33 N5 2.6(10)
C35 C34 C33 N5 -175.9(7)
C9 C10 C17 C12 -0.6(12)
C18 C10 C17 C12 178.6(7)
C7 N1 C18 C10 -2.5(11)
Ru1 N1 C18 C10 -179.4(6)
C17 C10 C18 N1 -179.3(8)
C9 C10 C18 N1 -0.2(12)
C33 N5 C29 C30 1.0(12)
Ru1 N5 C29 C30 178.1(6)
C24 N4 C28 C27 1.1(12)
Ru1 N4 C28 C27 -172.9(6)
N5 C29 C30 C31 1.6(13)
C2 C1 C6 C5 3.3(11)
Ru1 C1 C6 C5 -179.2(7)
C2 C1 C6 C7 -176.3(7)
Ru1 C1 C6 C7 1.2(9)
C11 N2 C9 C10 -1.7(12)
C11 N2 C9 C8 179.5(7)
C17 C10 C9 N2 2.5(13)
C18 C10 C9 N2 -176.7(7)
C17 C10 C9 C8 -178.7(7)
C18 C10 C9 C8 2.1(11)
C10 C17 C12 C16 -179.3(8)
C10 C17 C12 C11 -1.8(12)
C1 C6 C5 C4 -3.4(14)
C7 C6 C5 C4 176.2(8)
N2 C9 C8 C7 177.5(8)
C10 C9 C8 C7 -1.4(12)
N6 C34 C35 C36 0.4(12)
C33 C34 C35 C36 178.9(8)
C34 N6 C38 C37 1.5(12)
Ru1 N6 C38 C37 -174.2(6)
C36 C37 C38 N6 0.6(14)
C9 N2 C11 C12 -0.9(12)
C9 N2 C11 C13 179.5(8)
C16 C12 C11 N2 -179.8(8)
C17 C12 C11 N2 2.7(13)
C16 C12 C11 C13 -0.2(12)
C17 C12 C11 C13 -177.8(8)
C38 C37 C36 C35 -2.1(14)
C34 C35 C36 C37 1.6(13)
C9 C8 C7 N1 -1.3(12)
C9 C8 C7 C6 -179.0(8)
C18 N1 C7 C8 3.2(11)
Ru1 N1 C7 C8 -179.5(6)
C18 N1 C7 C6 -178.8(7)
Ru1 N1 C7 C6 -1.5(8)
C5 C6 C7 C8 -1.5(13)
C1 C6 C7 C8 178.1(8)
C5 C6 C7 N1 -179.4(8)
C1 C6 C7 N1 0.2(10)
C19 N3 C23 C22 0.8(12)
Ru1 N3 C23 C22 175.5(7)
C19 N3 C23 C24 -178.7(7)
Ru1 N3 C23 C24 -4.0(9)
N5 C33 C32 C31 3.3(13)
C34 C33 C32 C31 -178.1(8)
C33 C32 C31 C30 -0.5(13)
C29 C30 C31 C32 -1.8(13)
C28 N4 C24 C25 -3.3(12)
Ru1 N4 C24 C25 171.5(6)
C28 N4 C24 C23 177.7(7)
Ru1 N4 C24 C23 -7.6(8)
C26 C25 C24 N4 2.1(13)
C26 C25 C24 C23 -179.0(8)
N3 C23 C24 N4 7.6(10)
C22 C23 C24 N4 -171.8(8)
N3 C23 C24 C25 -171.3(8)
C22 C23 C24 C25 9.2(14)
N3 C23 C22 C21 -0.8(15)
C24 C23 C22 C21 178.6(9)
C4 C3 C2 C1 -2.1(14)
C6 C1 C2 C3 -0.6(12)
Ru1 C1 C2 C3 -177.6(7)
C23 C22 C21 C20 0.3(16)
C24 C25 C26 C27 1.4(15)
C25 C26 C27 C28 -3.4(15)
N4 C28 C27 C26 2.2(14)
C17 C12 C16 C15 178.7(9)
C11 C12 C16 C15 1.3(14)
C22 C21 C20 C19 0.3(16)
C6 C5 C4 C3 0.6(14)
C2 C3 C4 C5 2.1(14)
N2 C11 C13 C14 -179.8(9)
C12 C11 C13 C14 0.6(14)
C23 N3 C19 C20 -0.2(13)
Ru1 N3 C19 C20 -174.5(7)
C21 C20 C19 N3 -0.3(16)
C12 C16 C15 C14 -2.5(15)
C11 C13 C14 C15 -1.9(16)
C16 C15 C14 C13 2.9(17)
